data_1506511
loop_
_publ_author_name
'Lyle, Michael P. A.'
'Draper, Neil D.'
'Wilson, Peter D.'

_publ_section_title
;
 Enantioselective Friedel-Crafts alkylation reactions catalyzed by a
 chiral nonracemic C2-symmetric 2,2'-bipyridyl copper(II) complex.
;
_journal_issue 5
_journal_name_full 'Organic letters'
_journal_page_first 901
_journal_page_last 904
_journal_paper_doi 10.1021/ol050075d
_journal_volume 7
_journal_year 2005
_chemical_absolute_configuration ad
_chemical_formula_moiety 'C28 H36 Cl2 Cu1 N2 O4'
_chemical_formula_sum 'C28 H36 Cl2 Cu N2 O4'
_chemical_formula_weight 599.06
_space_group_IT_number 4
_symmetry_cell_setting monoclinic
_symmetry_space_group_name_Hall 'P 2yb'
_symmetry_space_group_name_H-M 'P 1 21 1'
_atom_sites_solution_hydrogens geom
_atom_sites_solution_primary direct
_audit_creation_date 05-01-13
_audit_creation_method CRYSTALS_ver_12.50
_cell_angle_alpha 90
_cell_angle_beta 90.022(3)
_cell_angle_gamma 90
_cell_formula_units_Z 2
_cell_length_a 8.7438(6)
_cell_length_b 7.6589(3)
_cell_length_c 21.3498(9)
_cell_measurement_reflns_used 0
_cell_measurement_temperature 293
_cell_measurement_theta_max 0
_cell_measurement_theta_min 0
_cell_volume 1429.75(13)
_computing_cell_refinement 'USER DEFINED CELL REFINEMENT'
_computing_data_collection 'USER DEFINED DATA COLLECTION'
_computing_data_reduction 'USER DEFINED DATA REDUCTION'
_computing_molecular_graphics 'CAMERON (Watkin et al., 1996)'
_computing_publication_material 'CRYSTALS (Betteridge et al., 2003)'
_computing_structure_refinement 'CRYSTALS (Betteridge et al., 2003)'
_computing_structure_solution 'SIR92 (Altomare et al., 1994)'
_diffrn_ambient_temperature 293.1500
_diffrn_detector_area_resol_mean 10.0000
_diffrn_measured_fraction_theta_full 73.8000
_diffrn_measured_fraction_theta_max 72.1250
_diffrn_measurement_details
;
scan:
    Number of images: 18
               Slice: 0.0000 - 180.0000
         Image width: 10.0000
            Exp time: 1000.0000
       Rotation axis: Omega
               Omega: 0.0000
                 Chi: 0.0000
                 Phi: 0.0000
                 XTD: 127.4000
              2theta: 0.0213
scan:
    Number of images: 18
               Slice: 0.0000 - 180.0000
         Image width: 10.0000
            Exp time: 1000.0000
       Rotation axis: Omega
               Omega: 0.0000
                 Chi: 45.0000
                 Phi: 0.0000
                 XTD: 127.4000
              2theta: 0.0213
scan:
    Number of images: 18
               Slice: 0.0000 - 180.0000
         Image width: 10.0000
            Exp time: 1000.0000
       Rotation axis: Omega
               Omega: 0.0000
                 Chi: 45.0000
                 Phi: 90.0000
                 XTD: 127.4000
              2theta: 0.0213

;
_diffrn_measurement_device
;
RAXIS conversion
;
_diffrn_measurement_device_details
;
Crystal Goniometer
;
_diffrn_measurement_method dtprofit.ref
_diffrn_orient_matrix_type d*Trek
_diffrn_orient_matrix_UB_11 -0.0616
_diffrn_orient_matrix_UB_12 0.1073
_diffrn_orient_matrix_UB_13 0.0416
_diffrn_orient_matrix_UB_21 0.0989
_diffrn_orient_matrix_UB_22 0.0575
_diffrn_orient_matrix_UB_23 -0.0014
_diffrn_orient_matrix_UB_31 -0.0080
_diffrn_orient_matrix_UB_32 0.0126
_diffrn_orient_matrix_UB_33 -0.0444
_diffrn_radiation_detector RX
_diffrn_radiation_monochromator 'Graphite Monochromator'
_diffrn_radiation_source 'Sealed Tube'
_diffrn_radiation_type 'Cu K\a'
_diffrn_radiation_wavelength 1.5418
_diffrn_reflns_av_R_equivalents 0.0350
_diffrn_reflns_limit_h_max 9
_diffrn_reflns_limit_h_min -8
_diffrn_reflns_limit_k_max 9
_diffrn_reflns_limit_k_min -8
_diffrn_reflns_limit_l_max 26
_diffrn_reflns_limit_l_min -26
_diffrn_reflns_number 10274
_diffrn_reflns_reduction_process 'Lp corrections applied'
_diffrn_reflns_theta_full 72.1250
_diffrn_reflns_theta_max 72.1250
_diffrn_reflns_theta_min 2.0693
_diffrn_source_current 42.0000
_diffrn_source_power 1.9320
_diffrn_source_voltage 46.0000
_diffrn_standards_number 0
_exptl_absorpt_coefficient_mu 3.085
_exptl_absorpt_correction_T_max 0.83
_exptl_absorpt_correction_T_min 0.69
_exptl_absorpt_correction_type numerical
_exptl_absorpt_process_details
; 
 Analytical Absorption (De Meulenaer & Tompa, 1965) 
;
_exptl_crystal_colour yellow
_exptl_crystal_density_diffrn 1.391
_exptl_crystal_description platelet
_exptl_crystal_F_000 626
_exptl_crystal_size_max 0.28
_exptl_crystal_size_mid 0.23
_exptl_crystal_size_min 0.06
_refine_diff_density_max 0.41
_refine_diff_density_min -0.35
_refine_ls_abs_structure_details 'Flack, 401 Friedel-pairs'
_refine_ls_abs_structure_Flack 0.02(3)
_refine_ls_extinction_method None
_refine_ls_goodness_of_fit_ref 1.1741
_refine_ls_hydrogen_treatment mixed
_refine_ls_matrix_type full
_refine_ls_number_parameters 335
_refine_ls_number_reflns 3374
_refine_ls_number_restraints 1
_refine_ls_R_factor_all 0.0521
_refine_ls_R_factor_gt 0.0436
_refine_ls_shift/su_max 0.002679
_refine_ls_structure_factor_coef F
_refine_ls_weighting_details
;
 p=(max(Fo^2^,0) + 2Fc^2^)/3 
 Method = SHELXL 97 (Sheldrick, 1997) 
 w=1/[sigma^2^(F^2^) + 0.01 + 0.00p] 
;
_refine_ls_weighting_scheme calc
_refine_ls_wR_factor_all 0.1480
_refine_ls_wR_factor_gt 0.0553
_refine_ls_wR_factor_ref 0.0553
_reflns_limit_h_max 9
_reflns_limit_h_min -7
_reflns_limit_k_max 9
_reflns_limit_k_min -8
_reflns_limit_l_max 26
_reflns_limit_l_min 0
_reflns_number_gt 3374
_reflns_threshold_expression I>2.50u(I)
_oxford_diffrn_Wilson_B_factor 0.00
_oxford_diffrn_Wilson_scale 0.00
_oxford_refine_ls_scale 4.323(8)
_oxford_structure_analysis_title 'THIS IS THE DEFAULT SETTING FOR THE TITLE, P'
_cod_data_source_file ol050075dsi20050113_112923.cif
_cod_data_source_block CRYSTALS_cif
_cod_depositor_comments
;
The following automatic conversions were performed:

'_symmetry_cell_setting' value 'Monoclinic' changed to 'monoclinic'
according to /home/saulius/struct/CIF-dictionaries/cif_core.dic
dictionary named 'cif_core.dic' version 2.4.1 from 2010-06-29.

Automatic conversion script
Id: cif_fix_values 1715 2011-07-08 13:25:40Z adriana 
;
_cod_original_sg_symbol_H-M 'P 1 21 1 '
_cod_original_formula_sum 'C28 H36 Cl2 Cu1 N2 O4'
_cod_database_code 1506511
_diffrn_number_total 10274
_diffrn_reflns_av_sigmai/deti 0.0917

loop_
_symmetry_equiv_pos_as_xyz
x,y,z
-x,y+1/2,-z

loop_
_atom_site_label
_atom_site_type_symbol
_atom_site_fract_x
_atom_site_fract_y
_atom_site_fract_z
_atom_site_U_iso_or_equiv
_atom_site_occupancy
_atom_site_adp_type
Cu1 Cu -0.75010(9) -0.0208(2) -0.25004(4) 0.0378 1.0000 Uani
Cl1 Cl -0.90802(18) 0.1773(2) -0.28858(7) 0.0534 1.0000 Uani
Cl2 Cl -0.90612(19) -0.2196(2) -0.21132(8) 0.0541 1.0000 Uani
O1 O -0.6450(6) -0.4482(7) -0.4404(2) 0.0760 1.0000 Uani
O2 O -0.8062(5) -0.2837(5) -0.37837(18) 0.0509 1.0000 Uani
O3 O -0.6458(6) 0.4056(7) -0.0595(2) 0.0744 1.0000 Uani
O4 O -0.8071(5) 0.2408(5) -0.12236(18) 0.0475 1.0000 Uani
N1 N -0.5748(5) -0.1706(6) -0.2803(2) 0.0359 1.0000 Uani
N2 N -0.5728(6) 0.1282(6) -0.2199(2) 0.0375 1.0000 Uani
C1 C -0.5812(7) -0.3224(8) -0.3120(2) 0.0402 1.0000 Uani
C2 C -0.7223(7) -0.4002(7) -0.3385(3) 0.0382 1.0000 Uani
C3 C -0.6599(8) -0.5396(9) -0.3826(3) 0.0577 1.0000 Uani
C4 C -0.4985(8) -0.5821(8) -0.3609(3) 0.0622 1.0000 Uani
C5 C -0.4494(8) -0.4181(7) -0.3264(2) 0.0428 1.0000 Uani
C6 C -0.3098(7) -0.3555(8) -0.3135(3) 0.0479 1.0000 Uani
C7 C -0.1639(9) -0.4472(10) -0.3327(4) 0.0758 1.0000 Uani
C8 C -0.3037(8) -0.1964(9) -0.2830(3) 0.0501 1.0000 Uani
C9 C -0.4329(7) -0.1067(7) -0.2666(2) 0.0370 1.0000 Uani
C10 C -0.4335(7) 0.0642(7) -0.2330(3) 0.0383 1.0000 Uani
C11 C -0.3009(8) 0.1522(9) -0.2167(3) 0.0512 1.0000 Uani
C12 C -0.3096(9) 0.3124(9) -0.1869(3) 0.0580 1.0000 Uani
C13 C -0.1669(8) 0.4070(10) -0.1675(4) 0.0750 1.0000 Uani
C14 C -0.4554(8) 0.3770(8) -0.1728(3) 0.0460 1.0000 Uani
C15 C -0.5007(8) 0.5403(8) -0.1393(3) 0.0554 1.0000 Uani
C16 C -0.6586(8) 0.4961(9) -0.1163(3) 0.0544 1.0000 Uani
C17 C -0.7272(7) 0.3574(7) -0.1604(3) 0.0407 1.0000 Uani
C18 C -0.5777(7) 0.2787(7) -0.1887(2) 0.0376 1.0000 Uani
C19 C -0.638(2) -0.0177(17) -0.4424(8) 0.2811 1.0000 Uani
C20 C -0.6711(19) -0.1446(14) -0.4632(5) 0.1753 1.0000 Uani
C21 C -0.7544(9) -0.3110(10) -0.4414(3) 0.0615 1.0000 Uani
C22 C -0.8884(8) -0.3642(12) -0.4796(3) 0.0799 1.0000 Uani
C23 C -0.8460(10) -0.4058(14) -0.5480(3) 0.1098 1.0000 Uani
C24 C -0.647(2) -0.0320(16) -0.0540(8) 0.2839 1.0000 Uani
C25 C -0.6678(16) 0.1087(14) -0.0353(5) 0.1445 1.0000 Uani
C26 C -0.7535(9) 0.2679(10) -0.0581(3) 0.0624 1.0000 Uani
C27 C -0.8975(9) 0.3198(11) -0.0206(3) 0.0813 1.0000 Uani
C28 C -0.8464(12) 0.3585(14) 0.0484(4) 0.1213 1.0000 Uani
H21 H -0.7856(7) -0.4475(7) -0.3066(3) 0.050(4) 1.0000 Uiso
H31 H -0.7222(8) -0.6407(9) -0.3859(3) 0.064(4) 1.0000 Uiso
H41 H -0.4339(8) -0.6010(8) -0.3960(3) 0.072(4) 1.0000 Uiso
H42 H -0.4944(8) -0.6809(8) -0.3340(3) 0.072(4) 1.0000 Uiso
H71 H -0.0776(9) -0.3829(10) -0.3186(4) 0.085(4) 1.0000 Uiso
H72 H -0.1614(9) -0.4557(10) -0.3771(4) 0.085(4) 1.0000 Uiso
H73 H -0.1617(9) -0.5610(10) -0.3150(4) 0.085(4) 1.0000 Uiso
H81 H -0.2068(8) -0.1469(9) -0.2733(3) 0.057(4) 1.0000 Uiso
H111 H -0.2040(8) 0.1016(9) -0.2255(3) 0.061(4) 1.0000 Uiso
H131 H -0.1934(8) 0.5146(10) -0.1482(4) 0.085(4) 1.0000 Uiso
H132 H -0.1060(8) 0.4289(10) -0.2034(4) 0.085(4) 1.0000 Uiso
H133 H -0.1109(8) 0.3372(10) -0.1387(4) 0.085(4) 1.0000 Uiso
H151 H -0.4983(8) 0.6386(8) -0.1664(3) 0.070(4) 1.0000 Uiso
H152 H -0.4354(8) 0.5608(8) -0.1045(3) 0.070(4) 1.0000 Uiso
H161 H -0.7212(8) 0.5971(9) -0.1130(3) 0.064(4) 1.0000 Uiso
H171 H -0.7910(7) 0.4051(7) -0.1921(3) 0.048(4) 1.0000 Uiso
H191 H -0.565(2) 0.0425(17) -0.4675(8) 0.459(4) 1.0000 Uiso
H192 H -0.735(2) 0.0379(17) -0.4459(8) 0.459(4) 1.0000 Uiso
H193 H -0.606(2) -0.0159(17) -0.3999(8) 0.459(4) 1.0000 Uiso
H201 H -0.6981(19) -0.1324(14) -0.5061(5) 0.151(4) 1.0000 Uiso
H202 H -0.5690(19) -0.1861(14) -0.4601(5) 0.151(4) 1.0000 Uiso
H221 H -0.9564(8) -0.2675(12) -0.4802(3) 0.097(4) 1.0000 Uiso
H222 H -0.9378(8) -0.4617(12) -0.4610(3) 0.097(4) 1.0000 Uiso
H231 H -0.9361(10) -0.4345(14) -0.5707(3) 0.132(4) 1.0000 Uiso
H232 H -0.7972(10) -0.3089(14) -0.5673(3) 0.132(4) 1.0000 Uiso
H233 H -0.7785(10) -0.5031(14) -0.5481(3) 0.132(4) 1.0000 Uiso
H241 H -0.595(2) -0.0981(16) -0.0231(8) 0.397(4) 1.0000 Uiso
H242 H -0.738(2) -0.0910(16) -0.0656(8) 0.397(4) 1.0000 Uiso
H243 H -0.584(2) -0.0183(16) -0.0897(8) 0.397(4) 1.0000 Uiso
H251 H -0.7255(16) 0.0803(14) 0.0009(5) 0.182(4) 1.0000 Uiso
H252 H -0.5708(16) 0.1529(14) -0.0232(5) 0.182(4) 1.0000 Uiso
H271 H -0.9424(9) 0.4203(11) -0.0391(3) 0.097(4) 1.0000 Uiso
H272 H -0.9691(9) 0.2265(11) -0.0210(3) 0.097(4) 1.0000 Uiso
H281 H -0.9362(12) 0.3907(14) 0.0706(4) 0.144(4) 1.0000 Uiso
H282 H -0.7753(12) 0.4523(14) 0.0494(4) 0.144(4) 1.0000 Uiso
H283 H -0.8020(12) 0.2585(14) 0.0675(4) 0.144(4) 1.0000 Uiso

loop_
_atom_site_aniso_label
_atom_site_aniso_U_11
_atom_site_aniso_U_22
_atom_site_aniso_U_33
_atom_site_aniso_U_23
_atom_site_aniso_U_13
_atom_site_aniso_U_12
Cu1 0.0289(5) 0.0361(3) 0.0483(4) -0.0018(3) -0.0012(4) 0.0001(3)
Cl1 0.0479(11) 0.0487(8) 0.0635(9) 0.0018(7) -0.0112(8) 0.0109(7)
Cl2 0.0464(11) 0.0494(8) 0.0666(9) 0.0006(7) 0.0128(8) -0.0116(7)
O1 0.078(4) 0.108(4) 0.042(2) -0.002(3) 0.011(3) 0.026(3)
O2 0.059(3) 0.050(2) 0.043(2) 0.0012(18) 0.000(2) -0.001(2)
O3 0.069(4) 0.113(4) 0.040(2) -0.001(3) -0.012(2) -0.022(3)
O4 0.037(3) 0.056(3) 0.050(2) 0.0008(19) 0.000(2) -0.0007(19)
N1 0.032(4) 0.036(2) 0.040(2) -0.0021(19) 0.004(2) 0.0041(19)
N2 0.030(3) 0.041(3) 0.042(2) 0.003(2) 0.001(2) -0.001(2)
C1 0.048(5) 0.038(3) 0.035(3) -0.002(2) 0.007(3) 0.000(3)
C2 0.040(4) 0.037(3) 0.038(3) -0.001(2) 0.007(3) 0.000(2)
C3 0.059(5) 0.052(4) 0.062(4) -0.017(3) 0.005(4) -0.005(3)
C4 0.080(6) 0.047(3) 0.059(4) -0.007(3) 0.017(4) 0.006(3)
C5 0.052(5) 0.045(3) 0.032(3) 0.000(2) 0.005(3) 0.013(3)
C6 0.032(5) 0.063(4) 0.049(3) 0.000(3) -0.002(3) 0.014(3)
C7 0.076(6) 0.081(5) 0.070(5) -0.009(4) 0.011(4) 0.027(4)
C8 0.034(5) 0.061(4) 0.055(4) -0.003(3) 0.002(3) 0.005(3)
C9 0.028(4) 0.048(3) 0.036(3) -0.002(3) -0.002(3) 0.003(3)
C10 0.024(4) 0.047(3) 0.043(3) 0.002(3) 0.001(3) -0.001(3)
C11 0.035(4) 0.059(4) 0.059(4) -0.005(3) 0.003(3) -0.007(3)
C12 0.069(6) 0.055(4) 0.050(4) -0.001(3) -0.004(4) -0.027(4)
C13 0.043(5) 0.098(6) 0.084(5) -0.028(5) -0.016(4) -0.016(4)
C14 0.040(5) 0.049(3) 0.049(3) -0.008(3) -0.008(3) -0.002(3)
C15 0.058(6) 0.047(3) 0.061(4) -0.005(3) -0.012(4) -0.003(3)
C16 0.053(5) 0.052(3) 0.058(4) -0.013(3) -0.001(3) 0.006(3)
C17 0.043(4) 0.039(3) 0.040(3) -0.005(3) -0.003(3) 0.005(3)
C18 0.043(4) 0.035(3) 0.035(3) -0.002(2) -0.002(3) -0.001(2)
C19 0.51(3) 0.110(9) 0.222(18) -0.072(12) 0.26(2) -0.148(17)
C20 0.33(2) 0.125(9) 0.071(6) -0.036(6) 0.095(9) -0.136(12)
C21 0.076(6) 0.067(4) 0.041(3) -0.001(4) -0.007(4) -0.014(4)
C22 0.065(6) 0.105(6) 0.069(5) -0.012(5) -0.011(4) 0.000(5)
C23 0.123(8) 0.155(9) 0.051(4) -0.005(6) -0.022(5) -0.030(7)
C24 0.52(3) 0.096(8) 0.236(17) -0.065(11) -0.28(2) 0.124(16)
C25 0.231(14) 0.108(8) 0.094(7) -0.018(6) -0.083(8) 0.093(9)
C26 0.083(6) 0.063(4) 0.041(3) -0.004(4) 0.013(4) 0.009(4)
C27 0.082(8) 0.097(6) 0.065(5) -0.005(5) 0.030(5) 0.004(5)
C28 0.166(11) 0.135(9) 0.063(5) -0.005(6) 0.044(6) 0.023(8)

loop_
_atom_type_symbol
_atom_type_scat_dispersion_real
_atom_type_scat_dispersion_imag
_atom_type_scat_Cromer_Mann_a1
_atom_type_scat_Cromer_Mann_b1
_atom_type_scat_Cromer_Mann_a2
_atom_type_scat_Cromer_Mann_b2
_atom_type_scat_Cromer_Mann_a3
_atom_type_scat_Cromer_Mann_b3
_atom_type_scat_Cromer_Mann_a4
_atom_type_scat_Cromer_Mann_b4
_atom_type_scat_Cromer_Mann_c
_atom_type_scat_source
Cu -1.9646 0.5888 13.3380 3.5828 7.1676 0.2470 5.6158 11.3966 1.6735 64.8126 1.1910 'International Tables Vol C 4.2.6.8 and 6.1.1.4'
Cl 0.3639 0.7018 11.4604 0.0104 7.1964 1.1662 6.2556 18.5194 1.6455 47.7784 -9.5574 'International Tables Vol C 4.2.6.8 and 6.1.1.4'
O 0.0492 0.0322 3.0485 13.2771 2.2868 5.7011 1.5463 0.3239 0.8670 32.9089 0.2508 'International Tables Vol C 4.2.6.8 and 6.1.1.4'
N 0.0311 0.0180 12.2126 0.0057 3.1322 9.8933 2.0125 28.9975 1.1663 0.5826 -11.5290 'International Tables Vol C 4.2.6.8 and 6.1.1.4'
C 0.0181 0.0091 2.3100 20.8439 1.0200 10.2075 1.5886 0.5687 0.8650 51.6512 0.2156 'International Tables Vol C 4.2.6.8 and 6.1.1.4'
H 0.0000 0.0000 0.4930 10.5109 0.3229 26.1257 0.1402 3.1424 0.0408 57.7998 0.0030 'International Tables Vol C 4.2.6.8 and 6.1.1.4'

loop_
_geom_angle_atom_site_label_1
_geom_angle_atom_site_label_2
_geom_angle_atom_site_label_3
_geom_angle
_geom_angle_publ_flag
Cl1 Cu1 Cl2 103.12(7) yes
Cl1 Cu1 N1 138.12(14) yes
Cl2 Cu1 N1 101.38(15) yes
Cl1 Cu1 N2 102.07(15) yes
Cl2 Cu1 N2 137.90(14) yes
N1 Cu1 N2 80.86(18) yes
C3 O1 C21 108.4(5) yes
C2 O2 C21 107.7(5) yes
C16 O3 C26 109.5(5) yes
C17 O4 C26 107.1(5) yes
Cu1 N1 C1 128.3(4) yes
Cu1 N1 C9 114.7(4) yes
C1 N1 C9 117.1(5) yes
Cu1 N2 C10 115.0(4) yes
Cu1 N2 C18 128.4(4) yes
C10 N2 C18 116.7(5) yes
N1 C1 C2 125.0(5) yes
N1 C1 C5 121.9(5) yes
C2 C1 C5 113.0(5) yes
C1 C2 O2 113.7(5) yes
C1 C2 C3 102.7(5) yes
O2 C2 C3 104.6(5) yes
C1 C2 H21 111.4(3) no
O2 C2 H21 111.4(3) no
C3 C2 H21 112.7(3) no
C2 C3 O1 102.9(5) yes
C2 C3 C4 107.1(5) yes
O1 C3 C4 106.5(6) yes
C2 C3 H31 114.3(4) no
O1 C3 H31 112.9(4) no
C4 C3 H31 112.4(4) no
C3 C4 C5 103.5(5) yes
C3 C4 H41 110.1(4) no
C5 C4 H41 110.0(4) no
C3 C4 H42 112.9(4) no
C5 C4 H42 110.8(3) no
H41 C4 H42 109.467 no
C4 C5 C1 107.9(6) yes
C4 C5 C6 130.7(6) yes
C1 C5 C6 121.2(6) yes
C5 C6 C7 123.2(6) yes
C5 C6 C8 116.5(6) yes
C7 C6 C8 120.3(6) yes
C6 C7 H71 110.1(4) no
C6 C7 H72 108.7(4) no
H71 C7 H72 109.476(4) no
C6 C7 H73 109.6(4) no
H71 C7 H73 109.476(4) no
H72 C7 H73 109.476 no
C6 C8 C9 122.1(6) yes
C6 C8 H81 119.2(4) no
C9 C8 H81 118.7(4) no
C8 C9 N1 121.0(5) yes
C8 C9 C10 124.5(5) yes
N1 C9 C10 114.5(5) yes
C9 C10 N2 115.1(5) yes
C9 C10 C11 122.9(6) yes
N2 C10 C11 122.0(6) yes
C10 C11 C12 120.0(7) yes
C10 C11 H111 119.9(4) no
C12 C11 H111 120.1(5) no
C11 C12 C13 120.6(7) yes
C11 C12 C14 117.5(6) yes
C13 C12 C14 121.8(6) yes
C12 C13 H131 109.7(4) no
C12 C13 H132 109.2(4) no
H131 C13 H132 109.476(4) no
C12 C13 H133 109.6(4) no
H131 C13 H133 109.476 no
H132 C13 H133 109.476(4) no
C12 C14 C15 129.8(6) yes
C12 C14 C18 118.0(6) yes
C15 C14 C18 112.2(6) yes
C14 C15 C16 102.2(5) yes
C14 C15 H151 111.4(4) no
C16 C15 H151 113.4(3) no
C14 C15 H152 110.7(3) no
C16 C15 H152 109.5(3) no
H151 C15 H152 109.467(3) no
C15 C16 O3 108.7(5) yes
C15 C16 C17 108.3(5) yes
O3 C16 C17 102.6(5) yes
C15 C16 H161 111.7(3) no
O3 C16 H161 112.5(4) no
C17 C16 H161 112.6(3) no
C16 C17 O4 106.3(5) yes
C16 C17 C18 100.2(5) yes
O4 C17 C18 113.4(5) yes
C16 C17 H171 113.5(3) no
O4 C17 H171 111.5(3) no
C18 C17 H171 111.3(3) no
C17 C18 C14 110.5(5) yes
C17 C18 N2 123.7(5) yes
C14 C18 N2 125.6(6) yes
C20 C19 H191 112.0(8) no
C20 C19 H192 97.4(17) no
H191 C19 H192 109.476(5) no
C20 C19 H193 118.2(13) no
H191 C19 H193 109.476(4) no
H192 C19 H193 109.476(3) no
C19 C20 C21 136.9(10) yes
C19 C20 H201 111.3(13) no
C21 C20 H201 104.8(5) no
C19 C20 H202 91.2(17) no
C21 C20 H202 98.4(7) no
H201 C20 H202 109.467(4) no
C20 C21 O2 108.2(6) yes
C20 C21 O1 107.4(8) yes
O2 C21 O1 107.8(5) yes
C20 C21 C22 115.8(8) yes
O2 C21 C22 107.8(6) yes
O1 C21 C22 109.7(6) yes
C21 C22 C23 112.8(7) yes
C21 C22 H221 106.7(5) no
C23 C22 H221 107.4(5) no
C21 C22 H222 110.2(5) no
C23 C22 H222 110.1(5) no
H221 C22 H222 109.467(4) no
C22 C23 H231 109.3(4) no
C22 C23 H232 110.9(5) no
H231 C23 H232 109.476(3) no
C22 C23 H233 108.2(5) no
H231 C23 H233 109.476 no
H232 C23 H233 109.476(4) no
C25 C24 H241 109.4(7) no
C25 C24 H242 113.5(13) no
H241 C24 H242 109.476(4) no
C25 C24 H243 105.3(15) no
H241 C24 H243 109.476(4) no
H242 C24 H243 109.476(4) no
C24 C25 C26 135.6(10) yes
C24 C25 H251 98.6(15) no
C26 C25 H251 100.6(6) no
C24 C25 H252 106.5(13) no
C26 C25 H252 104.1(6) no
H251 C25 H252 109.467(5) no
C25 C26 O4 110.2(6) yes
C25 C26 O3 106.1(8) yes
O4 C26 O3 107.4(5) yes
C25 C26 C27 116.4(8) yes
O4 C26 C27 105.2(6) yes
O3 C26 C27 111.2(6) yes
C26 C27 C28 107.7(7) yes
C26 C27 H271 109.2(4) no
C28 C27 H271 110.8(5) no
C26 C27 H272 109.8(4) no
C28 C27 H272 109.8(5) no
H271 C27 H272 109.467(3) no
C27 C28 H281 106.3(5) no
C27 C28 H282 110.5(5) no
H281 C28 H282 109.476 no
C27 C28 H283 111.5(5) no
H281 C28 H283 109.475(3) no
H282 C28 H283 109.476(4) no

loop_
_geom_bond_atom_site_label_1
_geom_bond_atom_site_label_2
_geom_bond_distance
_geom_bond_publ_flag
Cu1 Cl1 2.2100(17) yes
Cu1 Cl2 2.2054(19) yes
Cu1 N1 2.021(5) yes
Cu1 N2 2.029(5) yes
O1 C3 1.423(8) yes
O1 C21 1.421(9) yes
O2 C2 1.435(6) yes
O2 C21 1.436(8) yes
O3 C16 1.403(8) yes
O3 C26 1.414(9) yes
O4 C17 1.395(7) yes
O4 C26 1.463(7) yes
N1 C1 1.347(7) yes
N1 C9 1.365(7) yes
N2 C10 1.343(7) yes
N2 C18 1.332(7) yes
C1 C2 1.482(8) yes
C1 C5 1.400(8) yes
C2 C3 1.525(8) yes
C2 H21 0.950 no
C3 C4 1.521(9) yes
C3 H31 0.950 no
C4 C5 1.519(8) yes
C4 H41 0.950 no
C4 H42 0.950 no
C5 C6 1.339(8) yes
C6 C7 1.513(8) yes
C6 C8 1.383(9) yes
C7 H71 0.950 no
C7 H72 0.950 no
C7 H73 0.950 no
C8 C9 1.368(8) yes
C8 H81 0.95000(5) no
C9 C10 1.492(7) yes
C10 C11 1.386(8) yes
C11 C12 1.384(9) yes
C11 H111 0.95000(5) no
C12 C13 1.501(8) yes
C12 C14 1.401(9) yes
C13 H131 0.950 no
C13 H132 0.950 no
C13 H133 0.950 no
C14 C15 1.495(8) yes
C14 C18 1.351(8) yes
C15 C16 1.504(8) yes
C15 H151 0.950 no
C15 H152 0.950 no
C16 C17 1.540(8) yes
C16 H161 0.950 no
C17 C18 1.562(8) yes
C17 H171 0.950 no
C19 C20 1.107(14) yes
C19 H191 0.950 no
C19 H192 0.95001(5) no
C19 H193 0.950 no
C20 C21 1.540(11) yes
C20 H201 0.950 no
C20 H202 0.95000(6) no
C21 C22 1.484(9) yes
C22 C23 1.541(9) yes
C22 H221 0.950 no
C22 H222 0.950 no
C23 H231 0.95000(5) no
C23 H232 0.950 no
C23 H233 0.950 no
C24 C25 1.162(13) yes
C24 H241 0.950 no
C24 H242 0.950 no
C24 H243 0.950 no
C25 C26 1.512(10) yes
C25 H251 0.950 no
C25 H252 0.95000(5) no
C26 C27 1.545(10) yes
C27 C28 1.567(10) yes
C27 H271 0.950 no
C27 H272 0.950 no
C28 H281 0.95000(5) no
C28 H282 0.950 no
C28 H283 0.950 no
